data_7056449
loop_
_publ_author_name
'Wang, Jin-Wen'
'Chen, Chen'
'Li, Yao-Jia'
'Luo, Yang-Hui'
'Sun, Baiwang'

_publ_section_title
;
 Halogen-bonding contacts determining the crystal structure and
 fluorescence properties of organic salts
;
_journal_name_full 'New J. Chem.'
_journal_paper_doi 10.1039/C7NJ02034A
_journal_year 2017
_chemical_formula_sum 'C18 H15 Br2 Cl N8 O4'
_chemical_formula_weight 602.65
_chemical_name_systematic
;
 ?
;
_space_group_crystal_system triclinic
_space_group_IT_number 2
_space_group_name_Hall '-P 1'
_space_group_name_H-M_alt 'P -1'
_symmetry_space_group_name_Hall '-P 1'
_symmetry_space_group_name_H-M 'P -1'
_atom_sites_solution_hydrogens mixed
_audit_creation_method SHELXL-2014
_audit_update_record
;
2017-06-29 deposited with the CCDC.
2017-07-20 downloaded from the CCDC.
;
_cell_angle_alpha 95.05(3)
_cell_angle_beta 97.80(3)
_cell_angle_gamma 105.59(3)
_cell_formula_units_Z 2
_cell_length_a 8.0000(16)
_cell_length_b 9.886(2)
_cell_length_c 14.320(3)
_cell_measurement_temperature 293(2)
_cell_volume 1071.5(4)
_computing_structure_refinement 'SHELXL-2014 (Sheldrick, 2014)'
_diffrn_ambient_temperature 293(2)
_diffrn_measured_fraction_theta_full 0.962
_diffrn_measured_fraction_theta_max 0.913
_diffrn_radiation_type MoK\a
_diffrn_radiation_wavelength 0.71073
_diffrn_reflns_av_unetI/netI 0.1008
_diffrn_reflns_Laue_measured_fraction_full 0.962
_diffrn_reflns_Laue_measured_fraction_max 0.913
_diffrn_reflns_point_group_measured_fraction_full 0.962
_diffrn_reflns_point_group_measured_fraction_max 0.913
_diffrn_reflns_theta_full 25.242
_diffrn_reflns_theta_max 26.097
_diffrn_reflns_theta_min 1.448
_exptl_absorpt_coefficient_mu 3.953
_exptl_crystal_density_diffrn 1.868
_exptl_crystal_F_000 596
_refine_diff_density_max 1.148
_refine_diff_density_min -0.609
_refine_diff_density_rms 0.137
_refine_ls_extinction_method none
_refine_ls_goodness_of_fit_ref 1.087
_refine_ls_hydrogen_treatment constr
_refine_ls_matrix_type full
_refine_ls_number_parameters 298
_refine_ls_number_reflns 3893
_refine_ls_number_restraints 0
_refine_ls_restrained_S_all 1.087
_refine_ls_R_factor_all 0.1625
_refine_ls_R_factor_gt 0.0896
_refine_ls_shift/su_max 0.018
_refine_ls_shift/su_mean 0.004
_refine_ls_structure_factor_coef Fsqd
_refine_ls_weighting_details 'w=1/[\s^2^(Fo^2^)+(0.1242P)^2^+0.3842P] where P=(Fo^2^+2Fc^2^)/3'
_refine_ls_weighting_scheme calc
_refine_ls_wR_factor_gt 0.2170
_refine_ls_wR_factor_ref 0.2495
_reflns_Friedel_coverage 0.000
_reflns_number_gt 2061
_reflns_number_total 3893
_reflns_threshold_expression 'I > 2\s(I)'
_cod_data_source_file c7nj02034a2.cif
_cod_data_source_block wjw
_cod_database_code 7056449
_shelx_space_group_comment
;
The symmetry employed for this shelxl refinement is uniquely defined
by the following loop, which should always be used as a source of
symmetry information in preference to the above space-group names.
They are only intended as comments.
;
_shelxl_version_number 2014-3

loop_
_space_group_symop_operation_xyz
'x, y, z'
'-x, -y, -z'

loop_
_atom_site_label
_atom_site_type_symbol
_atom_site_fract_x
_atom_site_fract_y
_atom_site_fract_z
_atom_site_U_iso_or_equiv
_atom_site_adp_type
_atom_site_occupancy
_atom_site_site_symmetry_order
_atom_site_calc_flag
_atom_site_refinement_flags_posn
_atom_site_refinement_flags_adp
Br1 Br 0.11276(15) 0.32918(13) -0.09718(10) 0.0663(5) Uani 1 1 d . .
N1 N 0.6343(10) 0.9760(8) 0.1326(6) 0.044(2) Uani 1 1 d . .
N2 N 0.7510(11) 1.1063(8) 0.1540(6) 0.046(2) Uani 1 1 d . .
N3 N 0.9577(12) 1.3048(9) 0.1580(8) 0.059(3) Uani 1 1 d . .
N4 N 0.8759(12) 1.3080(10) 0.2340(6) 0.055(2) Uani 1 1 d . .
H4 H 0.9015 1.3789 0.2780 0.066 Uiso 1 1 d R U
C1 C 0.2726(15) 0.5078(12) -0.0472(8) 0.055(3) Uani 1 1 d . .
C2 C 0.3836(14) 0.5627(11) -0.1006(7) 0.050(3) Uani 1 1 d . .
H2 H 0.3838 0.5150 -0.1595 0.060 Uiso 1 1 calc R U
C3 C 0.5063(15) 0.6987(13) -0.0670(8) 0.057(3) Uani 1 1 d . .
H3 H 0.5878 0.7405 -0.1040 0.069 Uiso 1 1 calc R U
C4 C 0.5029(12) 0.7678(10) 0.0214(7) 0.044(2) Uani 1 1 d . .
C5 C 0.3779(15) 0.7023(12) 0.0748(8) 0.057(3) Uani 1 1 d . .
H5 H 0.3718 0.7462 0.1339 0.069 Uiso 1 1 calc R U
C6 C 0.2671(14) 0.5751(12) 0.0392(8) 0.055(3) Uani 1 1 d . .
H6 H 0.1836 0.5313 0.0746 0.066 Uiso 1 1 calc R U
C7 C 0.6300(14) 0.9115(12) 0.0548(9) 0.059(3) Uani 1 1 d . .
H7 H 0.7074 0.9525 0.0155 0.070 Uiso 1 1 calc R U
C8 C 0.8739(12) 1.1750(9) 0.1128(8) 0.050(3) Uani 1 1 d . .
H8 H 0.9020 1.1382 0.0569 0.060 Uiso 1 1 calc R U
C9 C 0.7574(14) 1.1936(10) 0.2325(8) 0.049(3) Uani 1 1 d . .
H9 H 0.6859 1.1731 0.2784 0.059 Uiso 1 1 calc R U
Br2 Br 0.36580(17) 0.47976(14) 0.30461(9) 0.0739(5) Uani 1 1 d . .
N5 N 0.8989(11) 1.1499(8) 0.4800(6) 0.048(2) Uani 1 1 d . .
N6 N 0.9831(10) 1.2719(8) 0.5369(6) 0.047(2) Uani 1 1 d . .
N7 N 1.1714(10) 1.4857(9) 0.5690(7) 0.058(3) Uani 1 1 d . .
N8 N 1.0692(11) 1.4568(8) 0.6402(7) 0.052(2) Uani 1 1 d . .
C10 C 0.4985(14) 0.6584(11) 0.3684(8) 0.049(3) Uani 1 1 d . .
C11 C 0.6172(13) 0.7487(11) 0.3240(8) 0.050(3) Uani 1 1 d . .
H11 H 0.6309 0.7233 0.2620 0.060 Uiso 1 1 calc R U
C12 C 0.7115(14) 0.8736(11) 0.3727(7) 0.047(2) Uani 1 1 d . .
H12 H 0.7910 0.9341 0.3426 0.057 Uiso 1 1 calc R U
C13 C 0.6990(15) 0.9188(13) 0.4647(8) 0.055(3) Uani 1 1 d . .
C14 C 0.5812(14) 0.8311(11) 0.5079(7) 0.051(3) Uani 1 1 d . .
H14 H 0.5676 0.8588 0.5695 0.061 Uiso 1 1 calc R U
C15 C 0.4808(14) 0.6997(12) 0.4604(8) 0.055(3) Uani 1 1 d . .
H15 H 0.4012 0.6393 0.4906 0.066 Uiso 1 1 calc R U
C16 C 0.7908(13) 1.0543(10) 0.5174(8) 0.049(3) Uani 1 1 d . .
H16 H 0.7731 1.0746 0.5793 0.059 Uiso 1 1 calc R U
C17 C 1.1043(11) 1.3654(8) 0.5081(8) 0.044(3) Uani 1 1 d . .
H17 H 1.1421 1.3510 0.4504 0.052 Uiso 1 1 calc R U
C18 C 0.9664(15) 1.3396(11) 0.6214(8) 0.052(3) Uani 1 1 d . .
H18 H 0.8858 1.3002 0.6596 0.063 Uiso 1 1 calc R U
Cl3 Cl 0.2016(4) 0.0117(3) 0.22015(19) 0.0520(7) Uani 1 1 d . .
O1 O 0.2487(13) -0.1096(9) 0.2508(7) 0.079(3) Uani 1 1 d . .
O2 O 0.0679(13) 0.0307(13) 0.2658(7) 0.103(4) Uani 1 1 d . .
O3 O 0.3404(11) 0.1290(9) 0.2415(7) 0.087(3) Uani 1 1 d . .
O4 O 0.1506(12) -0.0110(10) 0.1202(6) 0.083(3) Uani 1 1 d . .

loop_
_atom_site_aniso_label
_atom_site_aniso_U_11
_atom_site_aniso_U_22
_atom_site_aniso_U_33
_atom_site_aniso_U_23
_atom_site_aniso_U_13
_atom_site_aniso_U_12
Br1 0.0468(7) 0.0760(7) 0.0771(10) -0.0099(6) 0.0030(6) 0.0289(5)
N1 0.039(4) 0.047(4) 0.050(6) 0.010(4) 0.015(4) 0.016(3)
N2 0.045(5) 0.053(4) 0.049(6) 0.009(4) 0.012(4) 0.027(4)
N3 0.047(5) 0.053(5) 0.082(8) 0.017(5) 0.014(5) 0.016(4)
N4 0.057(6) 0.074(6) 0.042(6) 0.009(4) 0.004(5) 0.036(5)
C1 0.054(7) 0.075(7) 0.057(8) 0.003(6) 0.007(6) 0.054(5)
C2 0.056(6) 0.065(6) 0.034(6) -0.002(5) 0.009(5) 0.027(5)
C3 0.048(6) 0.087(7) 0.053(8) 0.012(6) 0.020(6) 0.040(6)
C4 0.034(5) 0.063(6) 0.045(6) 0.006(5) 0.007(5) 0.029(4)
C5 0.061(7) 0.092(8) 0.036(6) 0.000(6) 0.007(5) 0.053(6)
C6 0.055(7) 0.069(6) 0.045(7) 0.005(5) 0.014(5) 0.023(5)
C7 0.050(6) 0.078(7) 0.062(8) 0.024(6) 0.028(6) 0.028(5)
C8 0.038(5) 0.037(4) 0.071(8) 0.012(5) 0.016(5) -0.001(4)
C9 0.054(6) 0.056(6) 0.043(6) 0.011(5) 0.009(5) 0.025(5)
Br2 0.0741(9) 0.0821(8) 0.0599(9) -0.0129(6) 0.0265(7) 0.0123(6)
N5 0.043(5) 0.050(4) 0.056(6) 0.009(4) 0.012(4) 0.020(4)
N6 0.040(5) 0.057(5) 0.049(6) 0.004(4) 0.008(4) 0.026(4)
N7 0.029(4) 0.068(5) 0.080(7) 0.020(5) 0.001(5) 0.019(4)
N8 0.047(5) 0.043(4) 0.065(6) 0.006(4) 0.011(5) 0.011(4)
C10 0.048(6) 0.067(6) 0.041(7) 0.005(5) 0.008(5) 0.032(5)
C11 0.042(6) 0.071(6) 0.042(7) 0.004(5) 0.014(5) 0.022(5)
C12 0.059(6) 0.065(6) 0.033(6) 0.007(5) 0.007(5) 0.043(5)
C13 0.058(7) 0.085(8) 0.045(7) 0.020(6) 0.017(6) 0.055(6)
C14 0.060(7) 0.067(6) 0.027(6) -0.001(5) 0.010(5) 0.019(5)
C15 0.047(6) 0.072(6) 0.055(8) 0.007(6) 0.019(5) 0.029(5)
C16 0.049(6) 0.047(5) 0.057(7) 0.002(5) 0.011(5) 0.024(4)
C17 0.022(4) 0.035(4) 0.072(8) 0.012(5) 0.006(5) 0.004(3)
C18 0.062(7) 0.060(6) 0.046(7) 0.014(5) 0.028(6) 0.025(5)
Cl3 0.0529(15) 0.0685(15) 0.0407(16) 0.0101(12) 0.0159(12) 0.0227(12)
O1 0.104(7) 0.067(5) 0.083(7) 0.024(5) 0.043(6) 0.035(5)
O2 0.091(7) 0.189(11) 0.074(7) 0.043(7) 0.050(6) 0.088(7)
O3 0.070(6) 0.084(6) 0.086(7) 0.012(5) 0.016(5) -0.014(5)
O4 0.085(6) 0.111(7) 0.048(6) 0.013(5) 0.013(5) 0.020(5)

loop_
_atom_type_symbol
_atom_type_description
_atom_type_scat_dispersion_real
_atom_type_scat_dispersion_imag
_atom_type_scat_source
C C 0.0033 0.0016 'International Tables Vol C Tables 4.2.6.8 and 6.1.1.4'
H H 0.0000 0.0000 'International Tables Vol C Tables 4.2.6.8 and 6.1.1.4'
Br Br -0.2901 2.4595 'International Tables Vol C Tables 4.2.6.8 and 6.1.1.4'
Cl Cl 0.1484 0.1585 'International Tables Vol C Tables 4.2.6.8 and 6.1.1.4'
N N 0.0061 0.0033 'International Tables Vol C Tables 4.2.6.8 and 6.1.1.4'
O O 0.0106 0.0060 'International Tables Vol C Tables 4.2.6.8 and 6.1.1.4'

loop_
_geom_angle_atom_site_label_1
_geom_angle_atom_site_label_2
_geom_angle_atom_site_label_3
_geom_angle
C7 N1 N2 116.4(9)
C8 N2 C9 104.5(9)
C8 N2 N1 133.0(9)
C9 N2 N1 122.4(8)
C8 N3 N4 101.5(8)
C9 N4 N3 111.3(9)
C9 N4 H4 124.5
N3 N4 H4 124.3
C2 C1 C6 122.4(11)
C2 C1 Br1 115.9(9)
C6 C1 Br1 121.6(9)
C1 C2 C3 118.5(10)
C1 C2 H2 120.8
C3 C2 H2 120.8
C4 C3 C2 119.6(10)
C4 C3 H3 120.2
C2 C3 H3 120.2
C5 C4 C3 118.6(10)
C5 C4 C7 122.4(10)
C3 C4 C7 119.0(9)
C6 C5 C4 118.7(10)
C6 C5 H5 120.6
C4 C5 H5 120.6
C5 C6 C1 122.1(11)
C5 C6 H6 118.9
C1 C6 H6 118.9
N1 C7 C4 121.6(9)
N1 C7 H7 119.2
C4 C7 H7 119.2
N2 C8 N3 113.5(10)
N2 C8 H8 123.3
N3 C8 H8 123.3
N4 C9 N2 109.2(9)
N4 C9 H9 125.4
N2 C9 H9 125.4
C16 N5 N6 116.3(9)
C17 N6 N5 119.7(9)
C17 N6 C18 102.8(9)
N5 N6 C18 137.1(8)
C17 N7 N8 100.8(7)
C18 N8 N7 110.6(9)
C11 C10 C15 119.5(10)
C11 C10 Br2 120.1(8)
C15 C10 Br2 120.5(8)
C12 C11 C10 118.0(10)
C12 C11 H11 121.0
C10 C11 H11 121.0
C11 C12 C13 124.5(11)
C11 C12 H12 117.8
C13 C12 H12 117.8
C14 C13 C12 117.5(11)
C14 C13 C16 116.3(10)
C12 C13 C16 126.1(11)
C13 C14 C15 120.2(10)
C13 C14 H14 119.9
C15 C14 H14 119.9
C10 C15 C14 120.3(10)
C10 C15 H15 119.8
C14 C15 H15 119.8
N5 C16 C13 121.1(10)
N5 C16 H16 119.4
C13 C16 H16 119.4
N6 C17 N7 114.0(10)
N6 C17 H17 123.0
N7 C17 H17 123.0
N8 C18 N6 111.7(9)
N8 C18 H18 124.1
N6 C18 H18 124.1
O3 Cl3 O2 109.5(7)
O3 Cl3 O4 107.4(6)
O2 Cl3 O4 111.8(6)
O3 Cl3 O1 110.9(6)
O2 Cl3 O1 108.1(6)
O4 Cl3 O1 109.1(6)

loop_
_geom_bond_atom_site_label_1
_geom_bond_atom_site_label_2
_geom_bond_distance
Br1 C1 1.893(12)
N1 C7 1.226(14)
N1 N2 1.353(10)
N2 C8 1.283(11)
N2 C9 1.342(13)
N3 C8 1.337(12)
N3 N4 1.347(12)
N4 C9 1.261(12)
N4 H4 0.8600
C1 C2 1.291(14)
C1 C6 1.364(15)
C2 C3 1.432(14)
C2 H2 0.9300
C3 C4 1.392(14)
C3 H3 0.9300
C4 C5 1.396(14)
C4 C7 1.500(14)
C5 C6 1.338(15)
C5 H5 0.9300
C6 H6 0.9300
C7 H7 0.9300
C8 H8 0.9300
C9 H9 0.9300
Br2 C10 1.877(10)
N5 C16 1.306(12)
N5 N6 1.347(11)
N6 C17 1.287(11)
N6 C18 1.371(13)
N7 C17 1.346(13)
N7 N8 1.393(12)
N8 C18 1.210(12)
C10 C11 1.382(14)
C10 C15 1.382(15)
C11 C12 1.336(14)
C11 H11 0.9300
C12 C13 1.379(15)
C12 H12 0.9300
C13 C14 1.355(14)
C13 C16 1.429(15)
C14 C15 1.389(14)
C14 H14 0.9300
C15 H15 0.9300
C16 H16 0.9300
C17 H17 0.9300
C18 H18 0.9300
Cl3 O3 1.351(7)
Cl3 O2 1.372(9)
Cl3 O4 1.414(9)
Cl3 O1 1.436(9)

loop_
_geom_torsion_atom_site_label_1
_geom_torsion_atom_site_label_2
_geom_torsion_atom_site_label_3
_geom_torsion_atom_site_label_4
_geom_torsion
C7 N1 N2 C8 -7.6(17)
C7 N1 N2 C9 173.3(11)
C8 N3 N4 C9 -0.5(12)
C6 C1 C2 C3 0.7(17)
Br1 C1 C2 C3 179.2(8)
C1 C2 C3 C4 -0.1(16)
C2 C3 C4 C5 -0.5(16)
C2 C3 C4 C7 -178.8(10)
C3 C4 C5 C6 0.5(16)
C7 C4 C5 C6 178.8(10)
C4 C5 C6 C1 0.1(18)
C2 C1 C6 C5 -0.7(19)
Br1 C1 C6 C5 -179.1(9)
N2 N1 C7 C4 -178.2(9)
C5 C4 C7 N1 2.8(17)
C3 C4 C7 N1 -178.9(11)
C9 N2 C8 N3 -2.0(13)
N1 N2 C8 N3 178.8(10)
N4 N3 C8 N2 1.6(12)
N3 N4 C9 N2 -0.7(13)
C8 N2 C9 N4 1.6(12)
N1 N2 C9 N4 -179.1(9)
C16 N5 N6 C17 173.2(9)
C16 N5 N6 C18 -15.2(18)
C17 N7 N8 C18 0.9(12)
C15 C10 C11 C12 0.3(16)
Br2 C10 C11 C12 -178.6(8)
C10 C11 C12 C13 0.1(17)
C11 C12 C13 C14 -0.9(17)
C11 C12 C13 C16 -176.5(11)
C12 C13 C14 C15 1.2(17)
C16 C13 C14 C15 177.3(10)
C11 C10 C15 C14 0.0(17)
Br2 C10 C15 C14 179.0(9)
C13 C14 C15 C10 -0.8(18)
N6 N5 C16 C13 -177.8(9)
C14 C13 C16 N5 -175.7(10)
C12 C13 C16 N5 0.0(17)
N5 N6 C17 N7 176.5(9)
C18 N6 C17 N7 2.3(12)
N8 N7 C17 N6 -2.1(11)
N7 N8 C18 N6 0.4(14)
C17 N6 C18 N8 -1.6(13)
N5 N6 C18 N8 -174.1(11)
